data_9017298
loop_
_publ_author_name
'Kato, V. K.'
'Nukui, A.'

_publ_section_title
;
 Die kristallstruktur des monoklinen tief-tridymits
;
_journal_name_full 'Acta Crystallographica, Section B'
_journal_page_first 2486
_journal_page_last 2491
_journal_volume 32
_journal_year 1976
_chemical_compound_source Synthetic
_chemical_formula_sum 'O2 Si'
_chemical_name_mineral Tridymite
_space_group_IT_number 9
_space_group_name_Hall 'C -2yc'
_space_group_name_H-M_alt 'C 1 c 1'
_symmetry_space_group_name_H-M 'C 1 c 1'
_cell_angle_alpha 90
_cell_angle_beta 117.75
_cell_angle_gamma 90
_cell_length_a 18.494
_cell_length_b 4.991
_cell_length_c 25.832
_cell_formula_units_Z 48
_cell_volume 2110.152
_database_code_amcsd 0020734
_exptl_crystal_density_diffrn 2.270
_cod_data_source_file inputs/fixed/downloads/11/11038.cif
_cod_data_source_block 11038
_cod_original_formula_sum 'Si O2'
_cod_database_code 9017298

loop_
_space_group_symop_operation_xyz
x,y,z
1/2+x,1/2+y,z
x,-y,1/2+z
1/2+x,1/2-y,1/2+z

loop_
_atom_site_aniso_label
_atom_site_aniso_U_11
_atom_site_aniso_U_22
_atom_site_aniso_U_33
_atom_site_aniso_U_12
_atom_site_aniso_U_13
_atom_site_aniso_U_23
Si1 0.01167 0.00909 0.01086 -0.00124 0.00739 0.00289
Si2 0.01167 0.01262 0.00821 0.00000 0.00493 -0.00058
Si3 0.01045 0.01098 0.00715 -0.00166 0.00341 0.00058
Si4 0.01154 0.00871 0.00874 0.00124 0.00436 0.00116
Si5 0.00909 0.01047 0.00953 -0.00083 0.00436 -0.00058
Si6 0.00841 0.01123 0.01006 0.00083 0.00626 0.00520
Si7 0.01099 0.00972 0.00927 0.00248 0.00626 -0.00405
Si8 0.00896 0.01211 0.00980 0.00248 0.00398 0.00289
Si9 0.00597 0.01237 0.00900 0.00166 0.00133 0.00058
SilO 0.00923 0.00972 0.00900 0.00083 0.00341 0.00173
Si11 0.00814 0.01010 0.00768 -0.00083 0.00379 0.00289
Si12 0.01045 0.01047 0.00953 0.00041 0.00550 -0.00347
O1 0.03528 0.01275 0.01006 -0.00207 0.00739 -0.00347
O2 0.03393 0.00732 0.02595 0.00000 0.02009 0.00058
O3 0.02036 0.05818 0.01324 0.00248 0.01251 0.00751
O4 0.01900 0.00732 0.02621 -0.00248 0.00644 0.00462
O5 0.02986 0.02309 0.01430 -0.00207 0.00265 -0.00058
O6 0.03257 0.04392 0.01827 -0.00993 0.01706 -0.00751
O7 0.03393 0.01312 0.01562 -0.00786 0.01137 -0.00983
O8 0.02036 0.00644 0.02515 -0.00207 0.00095 -0.00116
O9 0.01221 0.01943 0.01642 -0.00248 0.00872 -0.00809
O10 0.00950 0.02145 0.01933 -0.00041 0.00398 0.00636
O11 0.01221 0.12935 0.01006 -0.00952 0.00265 0.00173
O12 0.00679 0.12695 0.01244 0.00331 0.00322 0.00462
O13 0.02714 0.01237 0.01668 0.00786 0.01213 0.00116
O14 0.01900 0.01514 0.02012 0.00248 0.01251 0.00636
O15 0.01900 0.00252 0.01112 -0.00124 0.00379 0.00000
O16 0.04071 0.01439 0.02780 -0.00869 0.02578 -0.00578
O17 0.02443 0.01199 0.04475 0.00083 0.02426 0.00000
O18 0.02443 0.19308 0.00821 0.00621 0.00720 0.02486
O19 0.02986 0.01249 0.02542 0.00331 0.01687 0.00289
O20 0.02036 0.00681 0.01642 -0.00372 0.01251 0.00000
O21 0.01900 0.01943 0.00821 -0.00786 0.00872 -0.00116
O22 0.00814 0.01350 0.01377 0.00331 0.00550 0.00231
O23 0.00543 0.04038 0.02807 0.00497 -0.00246 -0.00636
O24 0.01086 0.06726 0.01959 -0.01117 0.00815 0.00058

loop_
_atom_site_label
_atom_site_fract_x
_atom_site_fract_y
_atom_site_fract_z
Si1 0.02000 0.18960 0.03800
Si2 0.20670 0.28990 0.09691
Si3 0.03490 0.70460 0.20212
Si4 0.22280 0.80460 0.26187
Si5 0.05380 0.19920 0.37631
Si6 0.24270 0.20590 0.43476
Si7 0.26800 0.78480 0.06278
Si8 0.45510 0.70400 0.12843
Si9 0.29290 0.30060 0.23294
SilO 0.48370 0.19940 0.30132
Si11 0.29910 0.71300 0.39594
Si12 0.48340 0.80830 0.46057
O1 0.00360 -0.10650 0.01410
O2 -0.00640 0.39290 -0.01580
O3 -0.03120 0.25190 0.07260
O4 -0.02180 -0.09430 0.15130
O5 0.01250 0.40460 0.18000
O6 0.02360 0.74980 0.25950
O7 0.02530 -0.09510 0.35560
O8 -0.00060 0.40270 0.32470
O9 0.04510 0.25770 0.43490
O10 0.11660 0.23230 0.08390
O11 0.12940 0.75540 0.21970
O12 0.14820 0.22800 0.39210
O13 0.23520 0.08520 0.06190
O14 0.21220 0.58700 0.07710
O15 0.26640 0.24910 0.16670
O16 0.24760 0.10220 0.25680
O17 0.27400 0.59750 0.24310
O18 0.24290 0.75010 0.32880
O19 0.27220 -0.08320 0.43280
O20 0.29140 0.41350 0.41400
O21 0.26290 0.27270 0.50080
O22 0.36310 0.75640 0.11190
O23 0.38870 0.25210 0.26910
O24 0.39220 0.76320 0.40920

loop_
_cod_related_entry_id
_cod_related_entry_database
_cod_related_entry_code
1 AMCSD 0020734
